data_9012225
loop_
_publ_author_name
'Chen, X.'
'Wada, H.'
'Sato, A.'
'Mieno, M.'

_publ_section_title
;
 Synthesis, electrical conductivity, and crystal structure of Cu4Sn7S16 and
 structure refinement of Cu2SnS3
;
_journal_name_full 'Journal of Solid State Chemistry'
_journal_page_first 144
_journal_page_last 151
_journal_paper_doi 10.1006/jssc.1998.7822
_journal_volume 139
_journal_year 1998
_chemical_formula_structural Cu4Sn7S16
_chemical_formula_sum 'Cu4 S16 Sn7'
_space_group_IT_number 166
_symmetry_space_group_name_Hall '-R 3 2"'
_symmetry_space_group_name_H-M 'R -3 m :H'
_cell_angle_alpha 90
_cell_angle_beta 90
_cell_angle_gamma 120
_cell_length_a 7.372
_cell_length_b 7.372
_cell_length_c 36.0100
_cell_formula_units_Z 3
_cell_volume 1694.823
_database_code_amcsd 0013951
_exptl_crystal_density_diffrn 4.698
_cod_original_sg_symbol_H-M 'R -3 m'
_cod_original_formula_sum 'Cu4 Sn7 S16'
_cod_database_code 9012225
_amcsd_formula_title Cu4Sn7S16

loop_
_space_group_symop_operation_xyz
x,y,z
2/3+x,1/3+y,1/3+z
1/3+x,2/3+y,2/3+z
x,x-y,z
2/3+x,1/3+x-y,1/3+z
1/3+x,2/3+x-y,2/3+z
y,x,-z
2/3+y,1/3+x,1/3-z
1/3+y,2/3+x,2/3-z
-x+y,y,z
2/3-x+y,1/3+y,1/3+z
1/3-x+y,2/3+y,2/3+z
-x,-x+y,-z
2/3-x,1/3-x+y,1/3-z
1/3-x,2/3-x+y,2/3-z
-y,-x,z
2/3-y,1/3-x,1/3+z
1/3-y,2/3-x,2/3+z
x-y,-y,-z
2/3+x-y,1/3-y,1/3-z
1/3+x-y,2/3-y,2/3-z
y,-x+y,-z
2/3+y,1/3-x+y,1/3-z
1/3+y,2/3-x+y,2/3-z
-x+y,-x,z
2/3-x+y,1/3-x,1/3+z
1/3-x+y,2/3-x,2/3+z
-x,-y,-z
2/3-x,1/3-y,1/3-z
1/3-x,2/3-y,2/3-z
-y,x-y,z
2/3-y,1/3+x-y,1/3+z
1/3-y,2/3+x-y,2/3+z
x-y,x,-z
2/3+x-y,1/3+x,1/3-z
1/3+x-y,2/3+x,2/3-z

loop_
_atom_site_aniso_label
_atom_site_aniso_U_11
_atom_site_aniso_U_22
_atom_site_aniso_U_33
_atom_site_aniso_U_12
_atom_site_aniso_U_13
_atom_site_aniso_U_23
Cu1 0.01700 0.01700 0.01400 0.00900 0.00000 0.00000
Cu2 0.01300 0.01300 0.09000 0.00600 0.00000 0.00000
Cu3 0.07400 0.07400 0.01400 0.03700 0.00000 0.00000
Sn1 0.01100 0.01100 0.01300 0.00600 -0.00100 0.00100
Sn2 0.01300 0.01300 0.00800 0.00700 0.00000 0.00000
S1 0.01000 0.01000 0.00900 0.00600 0.00000 0.00000
S2 0.01000 0.01000 0.01200 0.00500 -0.00100 0.00100
S3 0.01100 0.01100 0.00900 0.00600 0.00000 0.00000
S4 0.01000 0.01000 0.01000 0.00500 0.00000 0.00000

loop_
_atom_site_label
_atom_site_fract_x
_atom_site_fract_y
_atom_site_fract_z
_atom_site_occupancy
Cu1 0.00000 0.00000 0.18840 0.50000
Cu2 0.00000 0.00000 0.29450 1.00000
Cu3 0.00000 0.00000 0.00000 1.00000
Sn1 0.50170 0.49830 0.25130 1.00000
Sn2 0.00000 0.00000 0.50000 1.00000
S1 0.49370 0.50630 0.12440 1.00000
S2 0.50740 0.49260 0.37600 1.00000
S3 0.00000 0.00000 0.12390 1.00000
S4 0.00000 0.00000 0.37560 1.00000

loop_
_cod_related_entry_id
_cod_related_entry_database
_cod_related_entry_code
1 AMCSD 0013951
